data_2235448
loop_
_publ_author_name
'Parvez, Masood'
'Jalilehvand, Farideh'
'Amini, Zahra'

_publ_section_title
;
 Tetraaquabis(thiourea-\k<i>S</i>)cadmium(II)
 triaquatris(thiourea-\k<i>S</i>)cadmium(II) disulfate
;
_journal_coeditor_code HB6807
_journal_issue 7
_journal_name_full 'Acta Crystallographica Section E'
_journal_page_first m949
_journal_page_last m950
_journal_paper_doi 10.1107/S1600536812026682
_journal_volume 68
_journal_year 2012
_chemical_formula_iupac '[Cd (C H4 N2 S)2 (H2 O)4] [Cd (C H4 N2 S)3 (H2 O)3] (S O4)2'
_chemical_formula_moiety 'C2 H16 Cd N4 O4 S2 2+, C3 H18 Cd N6 O3 S3 2+, 2(O4 S 2-)'
_chemical_formula_sum 'C5 H34 Cd2 N10 O15 S7'
_chemical_formula_weight 923.64
_chemical_name_systematic
;
Tetraaquabis(thiourea-\k<i>S</i>)cadmium(II)
triaquatris(thiourea-\k<i>S</i>)cadmium(II) disulfate
;
_space_group_IT_number 7
_symmetry_cell_setting monoclinic
_symmetry_space_group_name_Hall 'P -2yc'
_symmetry_space_group_name_H-M 'P 1 c 1'
_atom_sites_solution_hydrogens geom
_atom_sites_solution_primary direct
_atom_sites_solution_secondary difmap
_cell_angle_alpha 90.00
_cell_angle_beta 98.9169(12)
_cell_angle_gamma 90.00
_cell_formula_units_Z 4
_cell_length_a 10.9941(3)
_cell_length_b 11.7602(3)
_cell_length_c 24.0100(5)
_cell_measurement_reflns_used 2175
_cell_measurement_temperature 173(2)
_cell_measurement_theta_max 30.0
_cell_measurement_theta_min 3.4
_cell_volume 3066.80(13)
_computing_cell_refinement 'DENZO (Otwinowski & Minor, 1997)'
_computing_data_collection 'COLLECT (Hooft, 1998)'
_computing_data_reduction 'SCALEPACK (Otwinowski & Minor, 1997)'
_computing_molecular_graphics 'ORTEP-3 for Windows (Farrugia, 1997)'
_computing_publication_material 'SHELXL97 (Sheldrick, 2008)'
_computing_structure_refinement 'SHELXL97 (Sheldrick, 2008)'
_computing_structure_solution 'SHELXS97 (Sheldrick, 2008)'
_diffrn_ambient_temperature 173(2)
_diffrn_measured_fraction_theta_full 0.993
_diffrn_measured_fraction_theta_max 0.993
_diffrn_measurement_device_type 'Nonius KappaCCD'
_diffrn_measurement_method '\w and \f scans'
_diffrn_radiation_monochromator graphite
_diffrn_radiation_source 'fine-focus sealed tube'
_diffrn_radiation_type MoK\a
_diffrn_radiation_wavelength 0.71073
_diffrn_reflns_av_R_equivalents 0.0367
_diffrn_reflns_av_sigmaI/netI 0.0421
_diffrn_reflns_limit_h_max 13
_diffrn_reflns_limit_h_min -12
_diffrn_reflns_limit_k_max 13
_diffrn_reflns_limit_k_min -13
_diffrn_reflns_limit_l_max 28
_diffrn_reflns_limit_l_min -28
_diffrn_reflns_number 16186
_diffrn_reflns_theta_full 25.00
_diffrn_reflns_theta_max 25.00
_diffrn_reflns_theta_min 2.44
_diffrn_standards_number 0
_exptl_absorpt_coefficient_mu 1.936
_exptl_absorpt_correction_T_max 0.9094
_exptl_absorpt_correction_T_min 0.8764
_exptl_absorpt_correction_type multi-scan
_exptl_absorpt_process_details '(<i>SORTAV</i>; Blessing, 1997)'
_exptl_crystal_colour Colorless
_exptl_crystal_density_diffrn 2.000
_exptl_crystal_density_method 'not measured'
_exptl_crystal_description Prism
_exptl_crystal_F_000 1848
_exptl_crystal_size_max 0.07
_exptl_crystal_size_mid 0.06
_exptl_crystal_size_min 0.05
_refine_diff_density_max 0.778
_refine_diff_density_min -0.636
_refine_ls_abs_structure_details 'Flack, H. D. (1983). <i>Acta Cryst.</i> A<b>39</b>, 876--881'
_refine_ls_abs_structure_Flack 0.15(5)
_refine_ls_extinction_method none
_refine_ls_goodness_of_fit_ref 1.075
_refine_ls_hydrogen_treatment constr
_refine_ls_matrix_type full
_refine_ls_number_parameters 453
_refine_ls_number_reflns 9995
_refine_ls_number_restraints 2
_refine_ls_restrained_S_all 1.074
_refine_ls_R_factor_all 0.0565
_refine_ls_R_factor_gt 0.0469
_refine_ls_shift/su_max 0.004
_refine_ls_shift/su_mean 0.000
_refine_ls_structure_factor_coef Fsqd
_refine_ls_weighting_details 'calc w=1/[\s^2^(Fo^2^)+(0.0102P)^2^+30.5291P] where P=(Fo^2^+2Fc^2^)/3'
_refine_ls_weighting_scheme calc
_refine_ls_wR_factor_gt 0.0910
_refine_ls_wR_factor_ref 0.0992
_reflns_number_gt 8817
_reflns_number_total 9995
_reflns_threshold_expression I>2\s(I)
_cod_data_source_file hb6807.cif
_cod_data_source_block I
_cod_original_sg_symbol_H-M 'P c'
_cod_database_code 2235448
_cod_database_fobs_code 2235448

loop_
_symmetry_equiv_pos_as_xyz
'x, y, z'
'x, -y, z+1/2'

loop_
_atom_site_type_symbol
_atom_site_label
_atom_site_fract_x
_atom_site_fract_y
_atom_site_fract_z
_atom_site_U_iso_or_equiv
_atom_site_adp_type
_atom_site_calc_flag
_atom_site_refinement_flags
_atom_site_occupancy
_atom_site_symmetry_multiplicity
_atom_site_disorder_assembly
_atom_site_disorder_group
Cd Cd1 0.43936(7) 0.41388(8) 0.00967(3) 0.0175(3) Uani d . 1 1 . .
S S1 0.6026(4) 0.3423(3) -0.04845(17) 0.0207(9) Uani d . 1 1 . .
S S2 0.6146(3) 0.4338(3) 0.09512(14) 0.0282(6) Uani d . 1 1 . .
C C1 0.7138(13) 0.4492(12) -0.0421(5) 0.0176(17) Uani d . 1 1 . .
C C2 0.5530(9) 0.4611(8) 0.1553(4) 0.0176(17) Uani d . 1 1 . .
N N1 0.8306(12) 0.4197(10) -0.0393(5) 0.0261(12) Uani d . 1 1 . .
H H1A 0.8882 0.4724 -0.0362 0.031 Uiso calc R 1 1 . .
H H1B 0.8509 0.3475 -0.0405 0.031 Uiso calc R 1 1 . .
N N2 0.6847(11) 0.5571(11) -0.0403(5) 0.0261(12) Uani d . 1 1 . .
H H2A 0.7428 0.6093 -0.0372 0.031 Uiso calc R 1 1 . .
H H2B 0.6071 0.5774 -0.0421 0.031 Uiso calc R 1 1 . .
N N3 0.6216(8) 0.5129(8) 0.1981(4) 0.0261(12) Uani d . 1 1 . .
H H3A 0.5922 0.5247 0.2297 0.031 Uiso calc R 1 1 . .
H H3B 0.6965 0.5356 0.1950 0.031 Uiso calc R 1 1 . .
N N4 0.4413(8) 0.4275(8) 0.1604(4) 0.0261(12) Uani d . 1 1 . .
H H4A 0.4124 0.4395 0.1921 0.031 Uiso calc R 1 1 . .
H H4B 0.3953 0.3930 0.1321 0.031 Uiso calc R 1 1 . .
O O1 0.4217(8) 0.5795(8) -0.0511(4) 0.0227(9) Uani d . 1 1 . .
H H11 0.4015 0.5634 -0.0844 0.027 Uiso d . 1 1 . .
H H12 0.3894 0.6411 -0.0460 0.027 Uiso d . 1 1 . .
O O2 0.2817(7) 0.5077(6) 0.0450(3) 0.0227(9) Uani d . 1 1 . .
H H21 0.2345 0.5180 0.0155 0.027 Uiso d . 1 1 . .
H H22 0.3234 0.5657 0.0511 0.027 Uiso d . 1 1 . .
O O3 0.3575(7) 0.2714(6) 0.0616(3) 0.0227(9) Uani d . 1 1 . .
H H31 0.4142 0.2255 0.0699 0.027 Uiso d . 1 1 . .
H H32 0.2932 0.2347 0.0591 0.027 Uiso d . 1 1 . .
O O4 0.3053(9) 0.3178(7) -0.0617(4) 0.0227(9) Uani d . 1 1 . .
H H41 0.2319 0.3144 -0.0588 0.027 Uiso d . 1 1 . .
H H42 0.3123 0.3608 -0.0875 0.027 Uiso d . 1 1 . .
Cd Cd2 0.94999(7) 0.83626(9) 0.28083(3) 0.0174(3) Uani d . 1 1 . .
S S3 0.7784(3) 0.8140(3) 0.19488(14) 0.0285(6) Uani d . 1 1 . .
S S4 0.7831(4) 0.9044(3) 0.33779(17) 0.0196(9) Uani d . 1 1 . .
C C3 0.8400(10) 0.7856(9) 0.1342(4) 0.024(2) Uani d . 1 1 . .
C C4 0.6721(13) 0.7993(12) 0.3289(5) 0.015(2) Uani d . 1 1 . .
N N5 0.7722(8) 0.7352(7) 0.0914(4) 0.0238(11) Uani d . 1 1 . .
H H5A 0.8036 0.7198 0.0607 0.029 Uiso calc R 1 1 . .
H H5B 0.6954 0.7168 0.0935 0.029 Uiso calc R 1 1 . .
N N6 0.9549(8) 0.8122(7) 0.1300(4) 0.0238(11) Uani d . 1 1 . .
H H6A 0.9846 0.7961 0.0989 0.029 Uiso calc R 1 1 . .
H H6B 1.0017 0.8459 0.1582 0.029 Uiso calc R 1 1 . .
N N7 0.7024(10) 0.6918(11) 0.3256(5) 0.0238(11) Uani d . 1 1 . .
H H7A 0.6452 0.6389 0.3227 0.029 Uiso calc R 1 1 . .
H H7B 0.7800 0.6726 0.3263 0.029 Uiso calc R 1 1 . .
N N8 0.5568(12) 0.8291(10) 0.3279(5) 0.0238(11) Uani d . 1 1 . .
H H8A 0.4989 0.7768 0.3250 0.029 Uiso calc R 1 1 . .
H H8B 0.5373 0.9013 0.3301 0.029 Uiso calc R 1 1 . .
O O5 0.9699(8) 0.6725(8) 0.3411(4) 0.0275(10) Uani d . 1 1 . .
H H51 0.9203 0.6571 0.3638 0.033 Uiso d . 1 1 . .
H H52 1.0087 0.6135 0.3386 0.033 Uiso d . 1 1 . .
O O6 1.1097(7) 0.7376(7) 0.2461(3) 0.0275(10) Uani d . 1 1 . .
H H61 1.0851 0.6714 0.2438 0.033 Uiso d . 1 1 . .
H H62 1.1831 0.7350 0.2601 0.033 Uiso d . 1 1 . .
O O7 1.0359(7) 0.9713(6) 0.2252(3) 0.0275(10) Uani d . 1 1 . .
H H71 1.0057 1.0222 0.2418 0.033 Uiso d . 1 1 . .
H H72 1.1109 0.9747 0.2344 0.033 Uiso d . 1 1 . .
O O8 1.0807(10) 0.9404(8) 0.3495(4) 0.0275(10) Uani d . 1 1 . .
H H81 1.0944 0.9406 0.3842 0.033 Uiso d . 1 1 . .
H H82 1.0377 0.9954 0.3398 0.033 Uiso d . 1 1 . .
Cd Cd3 0.95867(7) 0.33264(8) 0.27590(3) 0.0184(3) Uani d . 1 1 . .
S S5 0.7880(4) 0.4025(3) 0.32882(17) 0.0185(8) Uani d . 1 1 . .
S S6 0.8492(3) 0.1824(3) 0.20761(14) 0.0264(6) Uani d . 1 1 . .
S S7 0.9420(3) 0.5165(2) 0.20781(14) 0.0225(6) Uani d . 1 1 . .
C C5 0.6854(14) 0.2918(12) 0.3271(6) 0.0196(14) Uani d . 1 1 . .
C C6 0.9099(10) 0.1920(9) 0.1457(4) 0.0196(14) Uani d . 1 1 . .
C C7 0.9997(10) 0.4949(9) 0.1465(4) 0.0196(14) Uani d . 1 1 . .
N N9 0.5673(12) 0.3151(12) 0.3264(5) 0.0306(10) Uani d . 1 1 . .
H H9A 0.5142 0.2595 0.3277 0.037 Uiso calc R 1 1 . .
H H9B 0.5419 0.3861 0.3247 0.037 Uiso calc R 1 1 . .
N N10 0.7216(11) 0.1847(12) 0.3297(5) 0.0306(10) Uani d . 1 1 . .
H H10A 0.6675 0.1299 0.3309 0.037 Uiso calc R 1 1 . .
H H10B 0.7997 0.1680 0.3302 0.037 Uiso calc R 1 1 . .
N N11 1.0266(9) 0.2179(8) 0.1451(4) 0.0306(10) Uani d . 1 1 . .
H H11A 1.0559 0.2182 0.1130 0.037 Uiso calc R 1 1 . .
H H11B 1.0750 0.2349 0.1767 0.037 Uiso calc R 1 1 . .
N N12 0.8397(9) 0.1671(9) 0.0984(4) 0.0306(10) Uani d . 1 1 . .
H H12A 0.8702 0.1677 0.0666 0.037 Uiso calc R 1 1 . .
H H12B 0.7618 0.1497 0.0983 0.037 Uiso calc R 1 1 . .
N N13 1.1188(9) 0.5005(8) 0.1441(4) 0.0306(10) Uani d . 1 1 . .
H H13A 1.1453 0.4926 0.1116 0.037 Uiso calc R 1 1 . .
H H13B 1.1716 0.5121 0.1751 0.037 Uiso calc R 1 1 . .
N N14 0.9224(9) 0.4772(9) 0.0987(4) 0.0306(10) Uani d . 1 1 . .
H H14A 0.9512 0.4695 0.0667 0.037 Uiso calc R 1 1 . .
H H14B 0.8427 0.4731 0.0992 0.037 Uiso calc R 1 1 . .
O O9 1.1578(7) 0.3016(6) 0.2561(3) 0.0205(10) Uani d . 1 1 . .
H H91 1.1995 0.3594 0.2624 0.025 Uiso d . 1 1 . .
H H92 1.1970 0.2495 0.2732 0.025 Uiso d . 1 1 . .
O O10 0.9931(7) 0.1753(7) 0.3437(4) 0.0205(10) Uani d . 1 1 . .
H H101 1.0583 0.1809 0.3319 0.025 Uiso d . 1 1 . .
H H102 1.0039 0.1975 0.3765 0.025 Uiso d . 1 1 . .
O O11 1.0797(9) 0.4490(8) 0.3510(4) 0.0205(10) Uani d . 1 1 . .
H H111 1.0876 0.4327 0.3847 0.025 Uiso d . 1 1 . .
H H112 1.1392 0.4880 0.3467 0.025 Uiso d . 1 1 . .
Cd Cd4 0.42807(7) 0.91384(8) 0.01451(3) 0.0159(3) Uani d . 1 1 . .
S S8 0.4471(3) 0.7294(2) 0.08265(13) 0.0222(6) Uani d . 1 1 . .
S S9 0.5445(3) 1.0590(2) 0.08499(14) 0.0226(6) Uani d . 1 1 . .
S S10 0.6009(4) 0.8462(3) -0.03811(18) 0.0202(9) Uani d . 1 1 . .
C C8 0.3906(10) 0.7517(8) 0.1463(4) 0.0199(14) Uani d . 1 1 . .
C C9 0.4804(10) 1.0523(8) 0.1473(4) 0.0199(14) Uani d . 1 1 . .
C C10 0.7041(15) 0.9583(12) -0.0345(6) 0.0199(14) Uani d . 1 1 . .
N N15 0.4670(9) 0.7666(8) 0.1924(4) 0.0249(9) Uani d . 1 1 . .
H H15A 0.4394 0.7724 0.2248 0.030 Uiso calc R 1 1 . .
H H15B 0.5465 0.7708 0.1914 0.030 Uiso calc R 1 1 . .
N N16 0.2711(9) 0.7451(7) 0.1469(4) 0.0249(9) Uani d . 1 1 . .
H H16A 0.2422 0.7509 0.1790 0.030 Uiso calc R 1 1 . .
H H16B 0.2202 0.7350 0.1152 0.030 Uiso calc R 1 1 . .
N N17 0.5546(9) 1.0710(8) 0.1947(4) 0.0249(9) Uani d . 1 1 . .
H H17A 0.5261 1.0687 0.2269 0.030 Uiso calc R 1 1 . .
H H17B 0.6329 1.0857 0.1942 0.030 Uiso calc R 1 1 . .
N N18 0.3642(8) 1.0303(7) 0.1464(4) 0.0249(9) Uani d . 1 1 . .
H H18A 0.3334 1.0275 0.1781 0.030 Uiso calc R 1 1 . .
H H18B 0.3162 1.0181 0.1140 0.030 Uiso calc R 1 1 . .
N N19 0.8225(12) 0.9344(10) -0.0319(5) 0.0249(9) Uani d . 1 1 . .
H H19A 0.8769 0.9898 -0.0296 0.030 Uiso calc R 1 1 . .
H H19B 0.8468 0.8632 -0.0324 0.030 Uiso calc R 1 1 . .
N N20 0.6692(11) 1.0658(10) -0.0336(5) 0.0249(9) Uani d . 1 1 . .
H H20A 0.7245 1.1204 -0.0313 0.030 Uiso calc R 1 1 . .
H H20B 0.5908 1.0827 -0.0352 0.030 Uiso calc R 1 1 . .
O O12 0.2333(7) 0.9439(6) 0.0356(3) 0.0181(10) Uani d . 1 1 . .
H H121 0.1877 0.8906 0.0399 0.022 Uiso d . 1 1 . .
H H122 0.2103 0.9712 0.0046 0.022 Uiso d . 1 1 . .
O O13 0.3967(7) 1.0792(7) -0.0483(3) 0.0181(10) Uani d . 1 1 . .
H H131 0.3797 1.0641 -0.0819 0.022 Uiso d . 1 1 . .
H H132 0.3594 1.1377 -0.0428 0.022 Uiso d . 1 1 . .
O O14 0.3135(9) 0.7928(7) -0.0567(4) 0.0181(10) Uani d . 1 1 . .
H H141 0.3186 0.8041 -0.0898 0.022 Uiso d . 1 1 . .
H H142 0.2419 0.8054 -0.0526 0.022 Uiso d . 1 1 . .
S S11 0.0446(4) 0.8135(3) 0.48584(15) 0.0170(8) Uani d . 1 1 . .
O O15 0.0669(7) 0.7164(6) 0.4470(3) 0.0171(9) Uani d . 1 1 . .
O O16 0.0752(6) 0.9236(6) 0.4635(3) 0.0171(9) Uani d . 1 1 . .
O O17 -0.0875(8) 0.8114(7) 0.4923(3) 0.0171(9) Uani d . 1 1 . .
O O18 0.1206(7) 0.7914(6) 0.5408(3) 0.0171(9) Uani d . 1 1 . .
S S12 0.3433(4) 0.0625(3) 0.30619(15) 0.0167(8) Uani d . 1 1 . .
O O19 0.3147(8) -0.0269(7) 0.3431(4) 0.0285(11) Uani d . 1 1 . .
O O20 0.3087(8) 0.1721(7) 0.3313(3) 0.0285(11) Uani d . 1 1 . .
O O21 0.4753(9) 0.0635(8) 0.3028(4) 0.0285(11) Uani d . 1 1 . .
O O22 0.2695(8) 0.0525(7) 0.2497(4) 0.0285(11) Uani d . 1 1 . .
S S13 0.0318(3) 0.3167(3) 0.49290(15) 0.0148(8) Uani d . 1 1 . .
O O23 0.1037(7) 0.2637(6) 0.5428(3) 0.0135(9) Uani d . 1 1 A .
O O24 -0.0988(8) 0.2973(7) 0.4912(3) 0.0135(9) Uani d . 1 1 A .
O O25 0.0799(9) 0.2921(9) 0.4416(4) 0.0135(9) Uani d P 0.620(9) 1 A 1
O O26 0.0505(9) 0.4439(9) 0.5051(4) 0.0135(9) Uani d P 0.620(9) 1 A 1
O O25' 0.0618(16) 0.2170(16) 0.4489(7) 0.0135(9) Uani d P 0.380(9) 1 A 2
O O26' 0.0622(15) 0.4256(14) 0.4727(7) 0.0135(9) Uani d P 0.380(9) 1 A 2
S S14 0.3566(4) 0.5588(3) 0.29742(17) 0.0209(8) Uani d . 1 1 . .
O O27 0.4891(10) 0.5403(9) 0.2982(5) 0.0376(11) Uani d . 1 1 . .
O O28 0.2885(8) 0.5043(7) 0.2466(4) 0.0376(11) Uani d . 1 1 . .
O O29 0.3164(8) 0.5118(7) 0.3478(4) 0.0376(11) Uani d . 1 1 . .
O O30 0.3337(8) 0.6840(7) 0.2958(4) 0.0376(11) Uani d . 1 1 . .

loop_
_atom_site_aniso_label
_atom_site_aniso_U_11
_atom_site_aniso_U_22
_atom_site_aniso_U_33
_atom_site_aniso_U_12
_atom_site_aniso_U_13
_atom_site_aniso_U_23
Cd1 0.0161(6) 0.0184(5) 0.0178(5) -0.0019(4) 0.0017(5) 0.0003(4)
S1 0.0178(19) 0.0174(16) 0.027(2) -0.0038(13) 0.0040(15) -0.0045(13)
S2 0.0147(13) 0.0521(18) 0.0180(13) -0.0012(13) 0.0031(11) -0.0086(13)
C1 0.018(4) 0.024(4) 0.010(3) 0.004(3) 0.001(3) -0.006(3)
C2 0.018(4) 0.024(4) 0.010(3) 0.004(3) 0.001(3) -0.006(3)
N1 0.020(3) 0.035(3) 0.024(3) -0.005(2) 0.006(2) -0.004(2)
N2 0.020(3) 0.035(3) 0.024(3) -0.005(2) 0.006(2) -0.004(2)
N3 0.020(3) 0.035(3) 0.024(3) -0.005(2) 0.006(2) -0.004(2)
N4 0.020(3) 0.035(3) 0.024(3) -0.005(2) 0.006(2) -0.004(2)
O1 0.018(2) 0.024(2) 0.025(2) -0.0018(17) 0.0021(17) 0.0031(17)
O2 0.018(2) 0.024(2) 0.025(2) -0.0018(17) 0.0021(17) 0.0031(17)
O3 0.018(2) 0.024(2) 0.025(2) -0.0018(17) 0.0021(17) 0.0031(17)
O4 0.018(2) 0.024(2) 0.025(2) -0.0018(17) 0.0021(17) 0.0031(17)
Cd2 0.0125(6) 0.0234(5) 0.0170(5) -0.0011(4) 0.0046(4) -0.0009(4)
S3 0.0166(14) 0.0519(19) 0.0171(13) 0.0006(13) 0.0028(11) -0.0040(13)
S4 0.017(2) 0.0209(16) 0.0234(18) -0.0031(14) 0.0098(15) -0.0071(13)
C3 0.023(6) 0.027(6) 0.018(5) 0.000(5) -0.004(4) 0.006(4)
C4 0.014(5) 0.023(5) 0.007(4) -0.004(4) 0.002(4) 0.001(4)
N5 0.014(3) 0.031(3) 0.028(3) 0.000(2) 0.008(2) -0.004(2)
N6 0.014(3) 0.031(3) 0.028(3) 0.000(2) 0.008(2) -0.004(2)
N7 0.014(3) 0.031(3) 0.028(3) 0.000(2) 0.008(2) -0.004(2)
N8 0.014(3) 0.031(3) 0.028(3) 0.000(2) 0.008(2) -0.004(2)
O5 0.024(2) 0.032(2) 0.026(2) 0.0030(18) 0.0040(18) 0.0001(18)
O6 0.024(2) 0.032(2) 0.026(2) 0.0030(18) 0.0040(18) 0.0001(18)
O7 0.024(2) 0.032(2) 0.026(2) 0.0030(18) 0.0040(18) 0.0001(18)
O8 0.024(2) 0.032(2) 0.026(2) 0.0030(18) 0.0040(18) 0.0001(18)
Cd3 0.0166(6) 0.0212(5) 0.0174(6) 0.0002(4) 0.0027(4) -0.0015(4)
S5 0.0170(19) 0.0155(15) 0.0241(18) -0.0021(13) 0.0064(14) -0.0035(12)
S6 0.0256(15) 0.0354(16) 0.0195(13) -0.0119(12) 0.0079(11) -0.0114(11)
S7 0.0198(14) 0.0270(14) 0.0210(13) -0.0006(11) 0.0044(11) 0.0063(11)
C5 0.017(3) 0.025(3) 0.017(3) -0.004(3) 0.002(3) 0.002(3)
C6 0.017(3) 0.025(3) 0.017(3) -0.004(3) 0.002(3) 0.002(3)
C7 0.017(3) 0.025(3) 0.017(3) -0.004(3) 0.002(3) 0.002(3)
N9 0.023(2) 0.048(3) 0.022(2) -0.008(2) 0.0042(17) -0.0047(18)
N10 0.023(2) 0.048(3) 0.022(2) -0.008(2) 0.0042(17) -0.0047(18)
N11 0.023(2) 0.048(3) 0.022(2) -0.008(2) 0.0042(17) -0.0047(18)
N12 0.023(2) 0.048(3) 0.022(2) -0.008(2) 0.0042(17) -0.0047(18)
N13 0.023(2) 0.048(3) 0.022(2) -0.008(2) 0.0042(17) -0.0047(18)
N14 0.023(2) 0.048(3) 0.022(2) -0.008(2) 0.0042(17) -0.0047(18)
O9 0.015(2) 0.023(2) 0.021(2) -0.0054(19) -0.0016(18) -0.0028(19)
O10 0.015(2) 0.023(2) 0.021(2) -0.0054(19) -0.0016(18) -0.0028(19)
O11 0.015(2) 0.023(2) 0.021(2) -0.0054(19) -0.0016(18) -0.0028(19)
Cd4 0.0141(6) 0.0188(5) 0.0154(5) -0.0011(4) 0.0039(4) -0.0014(4)
S8 0.0228(14) 0.0256(14) 0.0175(13) 0.0002(11) 0.0012(11) 0.0043(11)
S9 0.0198(14) 0.0319(15) 0.0175(12) -0.0061(11) 0.0070(10) -0.0024(11)
S10 0.018(2) 0.0168(16) 0.0280(19) -0.0023(13) 0.0086(15) -0.0014(13)
C8 0.027(4) 0.013(3) 0.022(3) -0.002(3) 0.011(3) 0.002(3)
C9 0.027(4) 0.013(3) 0.022(3) -0.002(3) 0.011(3) 0.002(3)
C10 0.027(4) 0.013(3) 0.022(3) -0.002(3) 0.011(3) 0.002(3)
N15 0.024(2) 0.030(2) 0.022(2) -0.0051(18) 0.0038(17) 0.0013(17)
N16 0.024(2) 0.030(2) 0.022(2) -0.0051(18) 0.0038(17) 0.0013(17)
N17 0.024(2) 0.030(2) 0.022(2) -0.0051(18) 0.0038(17) 0.0013(17)
N18 0.024(2) 0.030(2) 0.022(2) -0.0051(18) 0.0038(17) 0.0013(17)
N19 0.024(2) 0.030(2) 0.022(2) -0.0051(18) 0.0038(17) 0.0013(17)
N20 0.024(2) 0.030(2) 0.022(2) -0.0051(18) 0.0038(17) 0.0013(17)
O12 0.019(2) 0.025(2) 0.011(2) 0.003(2) 0.0043(18) -0.0006(18)
O13 0.019(2) 0.025(2) 0.011(2) 0.003(2) 0.0043(18) -0.0006(18)
O14 0.019(2) 0.025(2) 0.011(2) 0.003(2) 0.0043(18) -0.0006(18)
S11 0.0145(18) 0.0192(15) 0.0169(16) 0.0014(13) 0.0007(13) -0.0014(12)
O15 0.016(2) 0.024(2) 0.0121(17) 0.0030(16) 0.0037(15) -0.0031(15)
O16 0.016(2) 0.024(2) 0.0121(17) 0.0030(16) 0.0037(15) -0.0031(15)
O17 0.016(2) 0.024(2) 0.0121(17) 0.0030(16) 0.0037(15) -0.0031(15)
O18 0.016(2) 0.024(2) 0.0121(17) 0.0030(16) 0.0037(15) -0.0031(15)
S12 0.0132(17) 0.0206(15) 0.0173(17) 0.0013(13) 0.0056(13) -0.0020(13)
O19 0.023(2) 0.032(2) 0.030(2) 0.0016(18) 0.0043(18) 0.0011(19)
O20 0.023(2) 0.032(2) 0.030(2) 0.0016(18) 0.0043(18) 0.0011(19)
O21 0.023(2) 0.032(2) 0.030(2) 0.0016(18) 0.0043(18) 0.0011(19)
O22 0.023(2) 0.032(2) 0.030(2) 0.0016(18) 0.0043(18) 0.0011(19)
S13 0.0094(17) 0.0220(16) 0.0132(15) 0.0023(12) 0.0022(12) -0.0002(12)
O23 0.011(2) 0.021(2) 0.0093(19) 0.0021(17) 0.0047(16) 0.0007(16)
O24 0.011(2) 0.021(2) 0.0093(19) 0.0021(17) 0.0047(16) 0.0007(16)
O25 0.011(2) 0.021(2) 0.0093(19) 0.0021(17) 0.0047(16) 0.0007(16)
O26 0.011(2) 0.021(2) 0.0093(19) 0.0021(17) 0.0047(16) 0.0007(16)
O25' 0.011(2) 0.021(2) 0.0093(19) 0.0021(17) 0.0047(16) 0.0007(16)
O26' 0.011(2) 0.021(2) 0.0093(19) 0.0021(17) 0.0047(16) 0.0007(16)
S14 0.0185(19) 0.0208(16) 0.0233(18) 0.0006(14) 0.0023(14) -0.0053(13)
O27 0.026(3) 0.042(3) 0.044(3) -0.003(2) 0.003(2) -0.007(2)
O28 0.026(3) 0.042(3) 0.044(3) -0.003(2) 0.003(2) -0.007(2)
O29 0.026(3) 0.042(3) 0.044(3) -0.003(2) 0.003(2) -0.007(2)
O30 0.026(3) 0.042(3) 0.044(3) -0.003(2) 0.003(2) -0.007(2)

loop_
_atom_type_symbol
_atom_type_description
_atom_type_scat_dispersion_real
_atom_type_scat_dispersion_imag
_atom_type_scat_source
C C 0.0033 0.0016 'International Tables Vol C Tables 4.2.6.8 and 6.1.1.4'
H H 0.0000 0.0000 'International Tables Vol C Tables 4.2.6.8 and 6.1.1.4'
N N 0.0061 0.0033 'International Tables Vol C Tables 4.2.6.8 and 6.1.1.4'
S S 0.1246 0.1234 'International Tables Vol C Tables 4.2.6.8 and 6.1.1.4'
Cd Cd -0.8075 1.2024 'International Tables Vol C Tables 4.2.6.8 and 6.1.1.4'
O O 0.0106 0.0060 'International Tables Vol C Tables 4.2.6.8 and 6.1.1.4'

loop_
_geom_angle_atom_site_label_1
_geom_angle_atom_site_label_2
_geom_angle_atom_site_label_3
_geom_angle
O2 Cd1 O3 77.0(3)
O2 Cd1 O4 94.3(3)
O3 Cd1 O4 78.3(3)
O2 Cd1 O1 81.0(3)
O3 Cd1 O1 153.0(3)
O4 Cd1 O1 88.0(3)
O2 Cd1 S1 166.8(2)
O3 Cd1 S1 114.2(2)
O4 Cd1 S1 82.0(3)
O1 Cd1 S1 86.2(2)
O2 Cd1 S2 99.9(2)
O3 Cd1 S2 86.8(2)
O4 Cd1 S2 156.5(2)
O1 Cd1 S2 112.5(2)
S1 Cd1 S2 87.92(13)
C1 S1 Cd1 104.8(4)
C2 S2 Cd1 109.9(4)
N2 C1 N1 119.5(14)
N2 C1 S1 122.0(11)
N1 C1 S1 118.6(11)
N4 C2 N3 119.6(9)
N4 C2 S2 121.2(8)
N3 C2 S2 119.2(8)
C1 N1 H1A 120.0
C1 N1 H1B 120.0
H1A N1 H1B 120.0
C1 N2 H2A 120.0
C1 N2 H2B 120.0
H2A N2 H2B 120.0
C2 N3 H3A 120.0
C2 N3 H3B 120.0
H3A N3 H3B 120.0
C2 N4 H4A 120.0
C2 N4 H4B 120.0
H4A N4 H4B 120.0
Cd1 O1 H11 112.7
Cd1 O1 H12 127.8
H11 O1 H12 106.9
Cd1 O2 H21 99.3
H21 O2 H22 106.9
Cd1 O3 H31 104.9
Cd1 O3 H32 137.0
H31 O3 H32 106.4
Cd1 O4 H41 118.2
Cd1 O4 H42 97.6
H41 O4 H42 107.7
O8 Cd2 O6 95.5(3)
O8 Cd2 O7 78.0(3)
O6 Cd2 O7 75.3(3)
O8 Cd2 O5 90.4(3)
O6 Cd2 O5 79.3(3)
O7 Cd2 O5 150.8(3)
O8 Cd2 S4 82.8(3)
O6 Cd2 S4 165.6(2)
O7 Cd2 S4 118.0(2)
O5 Cd2 S4 86.3(2)
O8 Cd2 S3 154.4(2)
O6 Cd2 S3 99.1(2)
O7 Cd2 S3 85.6(2)
O5 Cd2 S3 112.8(2)
S4 Cd2 S3 87.91(13)
C3 S3 Cd2 111.0(4)
C4 S4 Cd2 105.0(4)
N5 C3 N6 118.7(10)
N5 C3 S3 119.8(8)
N6 C3 S3 121.5(8)
N8 C4 N7 120.6(13)
N8 C4 S4 118.3(11)
N7 C4 S4 121.1(11)
C3 N5 H5A 120.0
C3 N5 H5B 120.0
H5A N5 H5B 120.0
C3 N6 H6A 120.0
C3 N6 H6B 120.0
H6A N6 H6B 120.0
C4 N7 H7A 120.0
C4 N7 H7B 120.0
H7A N7 H7B 120.0
C4 N8 H8A 120.0
C4 N8 H8B 120.0
H8A N8 H8B 120.0
Cd2 O5 H51 123.5
Cd2 O5 H52 129.5
H51 O5 H52 104.9
Cd2 O6 H61 103.5
Cd2 O6 H62 127.4
H61 O6 H62 106.4
Cd2 O7 H72 110.7
H71 O7 H72 107.5
Cd2 O8 H81 134.9
H81 O8 H82 107.1
O9 Cd3 O10 87.9(3)
O9 Cd3 O11 79.7(3)
O10 Cd3 O11 85.6(3)
O9 Cd3 S5 158.8(2)
O10 Cd3 S5 87.8(2)
O11 Cd3 S5 79.3(3)
O9 Cd3 S6 97.1(2)
O10 Cd3 S6 85.1(2)
O11 Cd3 S6 170.2(2)
S5 Cd3 S6 103.29(13)
O9 Cd3 S7 88.8(2)
O10 Cd3 S7 173.9(2)
O11 Cd3 S7 88.7(2)
S5 Cd3 S7 93.29(12)
S6 Cd3 S7 100.53(12)
C5 S5 Cd3 105.9(5)
C6 S6 Cd3 107.3(4)
C7 S7 Cd3 113.8(4)
N10 C5 N9 119.0(14)
N10 C5 S5 122.0(11)
N9 C5 S5 118.8(11)
N12 C6 N11 119.1(10)
N12 C6 S6 118.7(8)
N11 C6 S6 122.1(8)
N13 C7 N14 118.3(9)
N13 C7 S7 122.2(8)
N14 C7 S7 119.5(8)
C5 N9 H9A 120.0
C5 N9 H9B 120.0
H9A N9 H9B 120.0
C5 N10 H10A 120.0
C5 N10 H10B 120.0
H10A N10 H10B 120.0
C6 N11 H11A 120.0
C6 N11 H11B 120.0
H11A N11 H11B 120.0
C6 N12 H12A 120.0
C6 N12 H12B 120.0
H12A N12 H12B 120.0
C7 N13 H13A 120.0
C7 N13 H13B 120.0
H13A N13 H13B 120.0
C7 N14 H14A 120.0
C7 N14 H14B 120.0
H14A N14 H14B 120.0
Cd3 O9 H91 110.3
Cd3 O9 H92 116.7
H91 O9 H92 106.9
Cd3 O10 H102 112.4
H101 O10 H102 107.7
Cd3 O11 H111 123.3
Cd3 O11 H112 124.5
H111 O11 H112 106.9
O12 Cd4 O14 81.1(3)
O12 Cd4 O13 88.1(3)
O14 Cd4 O13 91.4(3)
O12 Cd4 S10 160.2(2)
O14 Cd4 S10 79.3(2)
O13 Cd4 S10 89.3(2)
O12 Cd4 S9 97.88(19)
O14 Cd4 S9 174.9(2)
O13 Cd4 S9 83.6(2)
S10 Cd4 S9 101.34(13)
O12 Cd4 S8 88.72(19)
O14 Cd4 S8 86.5(2)
O13 Cd4 S8 176.4(2)
S10 Cd4 S8 93.18(12)
S9 Cd4 S8 98.55(11)
C8 S8 Cd4 113.7(3)
C9 S9 Cd4 107.7(4)
C10 S10 Cd4 105.5(5)
N15 C8 N16 121.0(9)
N15 C8 S8 119.7(8)
N16 C8 S8 119.1(8)
N18 C9 N17 121.7(9)
N18 C9 S9 121.2(8)
N17 C9 S9 117.1(8)
N20 C10 N19 119.2(14)
N20 C10 S10 122.7(12)
N19 C10 S10 118.2(11)
C8 N15 H15A 120.0
C8 N15 H15B 120.0
H15A N15 H15B 120.0
C8 N16 H16A 120.0
C8 N16 H16B 120.0
H16A N16 H16B 120.0
C9 N17 H17A 120.0
C9 N17 H17B 120.0
H17A N17 H17B 120.0
C9 N18 H18A 120.0
C9 N18 H18B 120.0
H18A N18 H18B 120.0
C10 N19 H19A 120.0
C10 N19 H19B 120.0
H19A N19 H19B 120.0
C10 N20 H20A 120.0
C10 N20 H20B 120.0
H20A N20 H20B 120.0
Cd4 O12 H121 121.2
H121 O12 H122 107.9
Cd4 O13 H131 115.0
Cd4 O13 H132 126.2
H131 O13 H132 107.3
Cd4 O14 H141 119.0
Cd4 O14 H142 102.3
H141 O14 H142 107.3
O16 S11 O18 110.8(5)
O16 S11 O17 109.8(5)
O18 S11 O17 109.4(5)
O16 S11 O15 111.9(4)
O18 S11 O15 107.1(4)
O17 S11 O15 107.8(5)
O19 S12 O21 110.6(6)
O19 S12 O22 111.6(5)
O21 S12 O22 110.9(6)
O19 S12 O20 106.7(5)
O21 S12 O20 109.3(6)
O22 S12 O20 107.5(5)
O26' S13 O25 75.7(8)
O26' S13 O24 114.5(8)
O25 S13 O24 116.0(6)
O26' S13 O23 122.2(8)
O25 S13 O23 112.9(5)
O24 S13 O23 111.3(5)
O25 S13 O26 107.6(6)
O24 S13 O26 105.2(5)
O23 S13 O26 102.6(5)
O26' S13 O25' 109.9(9)
O24 S13 O25' 99.6(7)
O23 S13 O25' 94.9(7)
O26 S13 O25' 141.6(8)
O29 S14 O27 111.1(6)
O29 S14 O28 109.9(6)
O27 S14 O28 108.7(6)
O29 S14 O30 108.8(5)
O27 S14 O30 108.0(6)
O28 S14 O30 110.2(6)

loop_
_geom_bond_atom_site_label_1
_geom_bond_atom_site_label_2
_geom_bond_distance
Cd1 O2 2.323(7)
Cd1 O3 2.350(7)
Cd1 O4 2.367(10)
Cd1 O1 2.423(9)
Cd1 S1 2.580(4)
Cd1 S2 2.598(4)
S1 C1 1.743(16)
S2 C2 1.718(9)
C1 N2 1.312(18)
C1 N1 1.32(2)
C2 N4 1.314(13)
C2 N3 1.325(12)
N1 H1A 0.8800
N1 H1B 0.8800
N2 H2A 0.8800
N2 H2B 0.8800
N3 H3A 0.8800
N3 H3B 0.8800
N4 H4A 0.8800
N4 H4B 0.8800
O1 H11 0.8191
O1 H12 0.8237
O2 H21 0.8211
O2 H22 0.8219
O3 H31 0.8252
O3 H32 0.8223
O4 H41 0.8216
O4 H42 0.8133
Cd2 O8 2.355(11)
Cd2 O6 2.362(8)
Cd2 O7 2.364(8)
Cd2 O5 2.398(10)
Cd2 S4 2.580(4)
Cd2 S3 2.585(4)
S3 C3 1.731(11)
S4 C4 1.726(15)
C3 N5 1.314(13)
C3 N6 1.320(13)
C4 N8 1.312(19)
C4 N7 1.313(18)
N5 H5A 0.8800
N5 H5B 0.8800
N6 H6A 0.8800
N6 H6B 0.8800
N7 H7A 0.8800
N7 H7B 0.8800
N8 H8A 0.8800
N8 H8B 0.8800
O5 H51 0.8497
O5 H52 0.8208
O6 H61 0.8232
O6 H62 0.8253
O7 H71 0.8188
O7 H72 0.8210
O8 H81 0.8250
O8 H82 0.8146
Cd3 O9 2.340(8)
Cd3 O10 2.455(9)
Cd3 O11 2.480(10)
Cd3 S5 2.559(4)
Cd3 S6 2.579(3)
Cd3 S7 2.700(3)
S5 C5 1.719(15)
S6 C6 1.724(10)
S7 C7 1.709(10)
C5 N10 1.32(2)
C5 N9 1.32(2)
C6 N12 1.304(13)
C6 N11 1.321(13)
C7 N13 1.321(14)
C7 N14 1.334(13)
N9 H9A 0.8800
N9 H9B 0.8800
N10 H10A 0.8800
N10 H10B 0.8800
N11 H11A 0.8800
N11 H11B 0.8800
N12 H12A 0.8800
N12 H12B 0.8800
N13 H13A 0.8800
N13 H13B 0.8800
N14 H14A 0.8800
N14 H14B 0.8800
O9 H91 0.8206
O9 H92 0.8215
O10 H101 0.8138
O10 H102 0.8211
O11 H111 0.8227
O11 H112 0.8191
Cd4 O12 2.303(7)
Cd4 O14 2.422(9)
Cd4 O13 2.452(9)
Cd4 S10 2.566(4)
Cd4 S9 2.597(3)
Cd4 S8 2.705(3)
S8 C8 1.757(10)
S9 C9 1.752(10)
S10 C10 1.733(15)
C8 N15 1.293(14)
C8 N16 1.319(14)
C9 N18 1.301(13)
C9 N17 1.311(13)
C10 N20 1.322(18)
C10 N19 1.32(2)
N15 H15A 0.8800
N15 H15B 0.8800
N16 H16A 0.8800
N16 H16B 0.8800
N17 H17A 0.8800
N17 H17B 0.8800
N18 H18A 0.8800
N18 H18B 0.8800
N19 H19A 0.8800
N19 H19B 0.8800
N20 H20A 0.8800
N20 H20B 0.8800
O12 H121 0.8195
O12 H122 0.8146
O13 H131 0.8174
O13 H132 0.8223
O14 H141 0.8179
O14 H142 0.8213
S11 O16 1.461(8)
S11 O18 1.472(8)
S11 O17 1.484(9)
S11 O15 1.519(8)
S12 O19 1.441(10)
S12 O21 1.466(11)
S12 O22 1.474(9)
S12 O20 1.497(9)
S13 O26' 1.427(17)
S13 O25 1.444(10)
S13 O24 1.448(9)
S13 O23 1.468(8)
S13 O26 1.532(11)
S13 O25' 1.645(18)
S14 O29 1.459(10)
S14 O27 1.470(11)
S14 O28 1.476(10)
S14 O30 1.494(9)

loop_
_geom_hbond_atom_site_label_D
_geom_hbond_atom_site_label_H
_geom_hbond_atom_site_label_A
_geom_hbond_site_symmetry_A
_geom_hbond_distance_DH
_geom_hbond_distance_HA
_geom_hbond_distance_DA
_geom_hbond_angle_DHA
N1 H1A O26 2_664 0.88 2.14 2.958(16) 154
N1 H1A O26' 2_664 0.88 2.24 3.11(2) 168
N1 H1B O17 2_664 0.88 2.10 2.927(15) 156
N1 H1B O15 2_664 0.88 2.55 3.111(14) 122
N2 H2A O24 2_664 0.88 2.08 2.934(15) 163
N2 H2B O1 . 0.88 2.02 2.875(14) 165
N3 H3A O27 . 0.88 2.14 3.014(14) 169
N4 H4A O28 . 0.88 2.17 3.000(13) 157
N4 H4B O3 . 0.88 2.21 3.028(12) 155
N4 H4B O2 . 0.88 2.63 3.183(12) 121
O1 H11 O29 2_564 0.82 1.96 2.743(13) 160
O1 H12 O14 . 0.82 1.97 2.770(12) 164
O2 H21 O26 2_564 0.82 2.05 2.636(12) 128
O2 H21 O26' 2_564 0.82 2.12 2.856(18) 150
O3 H32 O18 2_564 0.82 1.91 2.679(10) 156
O4 H41 O15 2_564 0.82 1.88 2.691(13) 172
O4 H42 O29 2_564 0.81 2.16 2.973(12) 173
N5 H5A O24 2_664 0.88 2.13 3.000(11) 171
N6 H6A O23 2_664 0.88 2.14 2.986(11) 162
N6 H6B O7 . 0.88 2.17 2.982(12) 153
N6 H6B O6 . 0.88 2.59 3.157(12) 123
N7 H7A O27 . 0.88 2.08 2.938(17) 165
N7 H7B O5 . 0.88 2.06 2.915(14) 163
N8 H8A O30 . 0.88 2.14 2.989(15) 162
N8 H8B O21 1_565 0.88 2.10 2.932(15) 159
N8 H8B O19 1_565 0.88 2.65 3.223(14) 124
O5 H52 O11 . 0.82 2.09 2.887(13) 164
O5 H51 N7 . 0.85 2.46 2.915(14) 114
O6 H62 O30 1_655 0.83 1.84 2.641(11) 162
O7 H72 O22 1_665 0.82 1.95 2.718(11) 155
O8 H81 O16 1_655 0.83 1.96 2.756(12) 162
O8 H82 O10 1_565 0.81 2.18 2.922(13) 152
N9 H9A O21 . 0.88 2.40 3.150(17) 143
N9 H9A O20 . 0.88 2.50 3.320(16) 156
N9 H9B O27 . 0.88 1.98 2.834(17) 164
N10 H10A O21 . 0.88 2.26 3.040(17) 148
N10 H10B O10 . 0.88 2.10 2.954(15) 163
N11 H11A O18 2_664 0.88 1.98 2.855(12) 177
N11 H11B O9 . 0.88 2.13 2.994(12) 167
N12 H12A O17 2_664 0.88 1.93 2.797(12) 169
N13 H13A O2 1_655 0.88 2.36 3.193(11) 158
N13 H13B O28 1_655 0.88 1.98 2.848(13) 168
N14 H14A O26 2_664 0.88 2.22 2.980(13) 145
O9 H91 O28 1_655 0.82 2.03 2.810(12) 159
O9 H92 O20 1_655 0.82 1.94 2.721(11) 159
O9 H92 O22 1_655 0.82 2.54 3.189(10) 137
O10 H101 O9 . 0.81 2.67 3.331(11) 139
O10 H102 O25' 1_655 0.82 1.77 2.57(2) 164
O10 H102 O25 1_655 0.82 1.99 2.761(13) 156
O11 H111 O25 1_655 0.82 2.15 2.851(14) 143
O11 H111 O26' 1_655 0.82 2.18 2.972(18) 163
O11 H112 O29 1_655 0.82 1.96 2.718(13) 153
N15 H15A O30 . 0.88 2.44 3.222(12) 148
N15 H15A N8 . 0.88 2.69 3.331(15) 131
N16 H16A O6 1_455 0.88 2.34 3.184(11) 161
N16 H16B O23 2_564 0.88 1.99 2.866(11) 172
N17 H17A O21 1_565 0.88 1.99 2.864(13) 176
N18 H18A O22 1_565 0.88 1.98 2.846(12) 169
N18 H18B O12 . 0.88 2.15 2.998(11) 163
N19 H19A O17 2_674 0.88 2.42 3.174(15) 145
N19 H19A O16 2_674 0.88 2.43 3.258(15) 156
N19 H19B O24 2_664 0.88 2.03 2.887(15) 163
N19 H19B O25' 2_664 0.88 2.65 3.27(2) 129
N20 H20A O17 2_674 0.88 2.21 3.018(16) 153
N20 H20B O13 . 0.88 2.11 2.966(15) 165
O12 H121 O23 2_564 0.82 2.04 2.846(10) 167
O12 H122 O16 2_574 0.81 2.06 2.740(9) 140
O13 H131 O19 2_564 0.82 1.88 2.694(12) 171
O13 H132 O4 1_565 0.82 2.23 2.981(12) 153
O14 H141 O20 2_564 0.82 1.90 2.714(11) 173
O14 H142 O25 2_564 0.82 2.10 2.750(14) 135
O14 H142 O25' 2_564 0.82 2.00 2.79(2) 161

loop_
_geom_torsion_atom_site_label_1
_geom_torsion_atom_site_label_2
_geom_torsion_atom_site_label_3
_geom_torsion_atom_site_label_4
_geom_torsion
O2 Cd1 S1 C1 71.6(11)
O3 Cd1 S1 C1 -140.9(5)
O4 Cd1 S1 C1 145.8(6)
O1 Cd1 S1 C1 57.3(6)
S2 Cd1 S1 C1 -55.4(5)
O2 Cd1 S2 C2 20.4(4)
O3 Cd1 S2 C2 -55.8(4)
O4 Cd1 S2 C2 -106.0(8)
O1 Cd1 S2 C2 104.7(5)
S1 Cd1 S2 C2 -170.2(4)
Cd1 S1 C1 N2 -36.1(12)
Cd1 S1 C1 N1 144.1(10)
Cd1 S2 C2 N4 26.5(10)
Cd1 S2 C2 N3 -156.1(7)
O8 Cd2 S3 C3 102.8(8)
O6 Cd2 S3 C3 -21.4(4)
O7 Cd2 S3 C3 53.0(4)
O5 Cd2 S3 C3 -103.6(5)
S4 Cd2 S3 C3 171.3(4)
O8 Cd2 S4 C4 -150.5(6)
O6 Cd2 S4 C4 -66.4(11)
O7 Cd2 S4 C4 137.2(5)
O5 Cd2 S4 C4 -59.7(5)
S3 Cd2 S4 C4 53.3(5)
Cd2 S3 C3 N5 157.4(8)
Cd2 S3 C3 N6 -21.8(10)
Cd2 S4 C4 N8 -147.2(10)
Cd2 S4 C4 N7 35.7(11)
O9 Cd3 S5 C5 -136.5(7)
O10 Cd3 S5 C5 -57.8(6)
O11 Cd3 S5 C5 -143.8(6)
S6 Cd3 S5 C5 26.6(5)
S7 Cd3 S5 C5 128.2(5)
O9 Cd3 S6 C6 -42.3(4)
O10 Cd3 S6 C6 -129.6(4)
S5 Cd3 S6 C6 143.8(4)
S7 Cd3 S6 C6 47.9(4)
O9 Cd3 S7 C7 42.6(4)
O11 Cd3 S7 C7 122.3(5)
S5 Cd3 S7 C7 -158.6(4)
S6 Cd3 S7 C7 -54.4(4)
Cd3 S5 C5 N10 35.1(12)
Cd3 S5 C5 N9 -148.8(10)
Cd3 S6 C6 N12 -149.3(8)
Cd3 S6 C6 N11 34.3(10)
Cd3 S7 C7 N13 -80.8(9)
Cd3 S7 C7 N14 102.4(9)
O12 Cd4 S8 C8 -42.8(5)
O14 Cd4 S8 C8 -124.0(5)
S10 Cd4 S8 C8 156.9(4)
S9 Cd4 S8 C8 55.0(4)
O12 Cd4 S9 C9 39.0(4)
O13 Cd4 S9 C9 126.1(4)
S10 Cd4 S9 C9 -145.9(4)
S8 Cd4 S9 C9 -50.9(4)
O12 Cd4 S10 C10 138.2(8)
O14 Cd4 S10 C10 147.4(6)
O13 Cd4 S10 C10 55.9(6)
S9 Cd4 S10 C10 -27.4(6)
S8 Cd4 S10 C10 -126.8(6)
Cd4 S8 C8 N15 -103.8(8)
Cd4 S8 C8 N16 80.9(8)
Cd4 S9 C9 N18 -32.9(9)
Cd4 S9 C9 N17 147.3(7)
Cd4 S10 C10 N20 -32.0(13)
Cd4 S10 C10 N19 147.2(10)
